data_4327787
loop_
_publ_author_name
'Thomas Doert'
'Christian Graf'
'Inga G. Vasilyeva'
'Walter Schnelle'

_publ_contact_author_address
;
Thomas Doert
Fachrichtung Chemie und Lebensmittelchemie
Technische Universit\"at Dresden
D-01062 Dresden
Germany
;
_publ_contact_author_email Thomas.Doert@chemie.tu-dresden.de
_publ_contact_author_fax 49(351)463-37287
_publ_contact_author_phone 49(351)463-33864
_publ_section_title
;
 Structural Frustration and Occupational Disorder: The Rare Earth Metal
 Polysulfides Tb8S14.8, Dy8S14.9, Ho8S14.9, and Y8S14.8
;
_journal_name_full 'Inorganic Chemistry'
_journal_page_first 282
_journal_page_last 289
_journal_paper_doi 10.1021/ic201639f
_journal_volume 51
_journal_year 2012
_chemical_formula_moiety 'Tb8 S14.59'
_chemical_formula_sum 'S10.945 Tb6'
_chemical_formula_weight 1304.4
_chemical_name_common 'Terbium polysulfide'
_chemical_name_systematic
;
Terbium polysulfide
;
_space_group_IT_number 5
_symmetry_cell_setting monoclinic
_symmetry_Int_Tables_number 5
_symmetry_space_group_name_Hall 'A 2'
_symmetry_space_group_name_H-M 'A 1 1 2'
_cell_angle_alpha 90
_cell_angle_beta 90
_cell_angle_gamma 90.19(2)
_cell_formula_units_Z 8
_cell_length_a 11.660(1)
_cell_length_b 15.468(2)
_cell_length_c 15.844(2)
_cell_measurement_reflns_used 23909
_cell_measurement_temperature 295
_cell_measurement_theta_max 32.33
_cell_measurement_theta_min 2.34
_cell_volume 2857.6(6)
_computing_cell_refinement 'X-AREA, STOE, 2006'
_computing_data_collection 'X-AREA, STOE, 2006'
_computing_data_reduction 'X-AREA, STOE, 2006'
_computing_molecular_graphics
;
DIAMOND-Visuelles Informationssystem f\"ur Kristallstrukturen 
 (G. Bergerhoff, Bonn, 2010)
;
_computing_publication_material 'Jana2006 (Petricek, Dusek & Palatinus, 2010)'
_computing_structure_refinement 'Jana2006 (Petricek, Dusek & Palatinus, 2010)'
_computing_structure_solution 'SHELXS-97 (Sheldrick, 1997)'
_diffrn_ambient_temperature 295
_diffrn_detector 'image plate (34 cm diameter)'
_diffrn_detector_area_resol_mean 6.67
_diffrn_detector_type STOE
_diffrn_measured_fraction_theta_full 0.99
_diffrn_measured_fraction_theta_max 0.99
_diffrn_measurement_details ' 360 frames, detector distance = 80 mm'
_diffrn_measurement_device '2-circle goniometer'
_diffrn_measurement_device_type 'STOE IPDS 2'
_diffrn_measurement_method 'rotation method'
_diffrn_radiation_collimation '0.5 mm diameter, multiple pinhole'
_diffrn_radiation_monochromator 'plane graphite'
_diffrn_radiation_polarisn_norm 0
_diffrn_radiation_type 'Mo K\a'
_diffrn_radiation_wavelength 0.71073
_diffrn_reflns_av_R_equivalents 0.0632
_diffrn_reflns_av_sigmaI/netI 0.0147
_diffrn_reflns_limit_h_max 17
_diffrn_reflns_limit_h_min -17
_diffrn_reflns_limit_k_max 22
_diffrn_reflns_limit_k_min -22
_diffrn_reflns_limit_l_max 23
_diffrn_reflns_limit_l_min -22
_diffrn_reflns_number 33923
_diffrn_reflns_theta_full 31.9
_diffrn_reflns_theta_max 31.9
_diffrn_reflns_theta_min 2.55
_diffrn_source ' sealed x-ray tube, 12 x 0.4 mm long-fine focus'
_diffrn_source_current 40
_diffrn_source_power 2.00
_diffrn_source_voltage 50
_exptl_absorpt_coefficient_mu 30.86
_exptl_absorpt_correction_T_max 0.2302
_exptl_absorpt_correction_T_min 0.0843
_exptl_absorpt_correction_type numerical
_exptl_absorpt_process_details 'X-RED, X-SHAPE, STOE 2006'
_exptl_crystal_colour red
_exptl_crystal_density_diffrn 6.06
_exptl_crystal_F_000 4524
_exptl_crystal_size_max 0.10
_exptl_crystal_size_mid 0.07
_exptl_crystal_size_min 0.02
_refine_diff_density_max 2.03
_refine_diff_density_min -2.04
_refine_ls_abs_structure_details '  4386 of Friedel pairs used in the refinement'
_refine_ls_abs_structure_Flack 0.15(2)
_refine_ls_extinction_coef 0.042(2)
_refine_ls_extinction_method 'B-C type 1 gaussian isotropic (Becker & Coppens, 1974)'
_refine_ls_goodness_of_fit_gt 1.53
_refine_ls_goodness_of_fit_ref 1.35
_refine_ls_number_constraints 16
_refine_ls_number_parameters 232
_refine_ls_number_reflns 9378
_refine_ls_number_restraints 0
_refine_ls_R_factor_all 0.0483
_refine_ls_R_factor_gt 0.0394
_refine_ls_shift/su_max 0.0393
_refine_ls_shift/su_mean 0.0133
_refine_ls_structure_factor_coef Fsqd
_refine_ls_weighting_details w=1/(\s^2^(I)+0.0016I^2^)
_refine_ls_weighting_scheme sigma
_refine_ls_wR_factor_gt 0.0967
_refine_ls_wR_factor_ref 0.0996
_reflns_number_gt 6860
_reflns_number_total 9378
_reflns_threshold_expression I>3\s(I)
_cod_data_source_file ic201639f_si_002_3.cif
_cod_data_source_block II
_cod_original_sg_symbol_Hall 'A 2z'
_cod_database_code 4327787

loop_
_symmetry_equiv_pos_site_id
_symmetry_equiv_pos_as_xyz
1 x,y,z
2 -x,-y,z
3 x,y+1/2,z+1/2
4 -x,-y+1/2,z+1/2

loop_
_atom_site_label
_atom_site_type_symbol
_atom_site_fract_x
_atom_site_fract_y
_atom_site_fract_z
_atom_site_adp_type
_atom_site_U_iso_or_equiv
_atom_site_symmetry_multiplicity
_atom_site_occupancy
_atom_site_calc_flag
Tb1 Tb -0.00011(15) 0.74768(9) 0.6387(3) Uani 0.0132(2) 4 1 d
Tb2 Tb 0 0 0.6201(3) Uani 0.0121(3) 2 1 d
Tb3 Tb 0 0 0.1625(3) Uani 0.0124(3) 2 1 d
Tb4 Tb 0.33425(12) 0.25258(9) 0.1366(3) Uani 0.0143(5) 4 1 d
Tb5 Tb 0.33649(12) 0.74895(9) 0.1423(3) Uani 0.0177(5) 4 1 d
Tb6 Tb 0.66523(11) -0.00305(10) 0.6542(3) Uani 0.0154(3) 4 1 d
Tb7 Tb 0.66738(11) 0.00060(11) 0.1403(3) Uani 0.0132(2) 4 1 d
Tb8 Tb 0.50039(17) 0.62517(7) 0.8581(3) Uani 0.0190(3) 4 1 d
Tb9 Tb 0.50135(18) 0.12961(6) 0.8815(3) Uani 0.0160(3) 4 1 d
Tb10 Tb 0.83272(15) 0.12659(9) 0.3783(3) Uani 0.0130(4) 4 1 d
Tb11 Tb 0.83122(13) 0.87141(9) 0.3749(3) Uani 0.0145(5) 4 1 d
Tb12 Tb 0.83512(15) 0.62327(10) 0.3580(3) Uani 0.0161(5) 4 1 d
Tb13 Tb 0.83591(14) 0.37531(9) 0.3617(3) Uani 0.0156(4) 4 1 d
S1 S -0.0002(7) 0.7519(3) 0.8201(4) Uiso 0.0136(8) 4 1 d
S2 S 0 0 0.8060(4) Uiso 0.0148(11) 2 1 d
S3 S 0 0 0.3351(5) Uiso 0.0165(12) 2 1 d
S4 S 0.3319(5) 0.2508(4) 0.3193(6) Uiso 0.0141(13) 4 1 d
S5 S 0.3346(6) 0.7515(4) 0.3216(6) Uiso 0.0152(13) 4 1 d
S6 S 0.6692(4) -0.0013(5) 0.8293(4) Uiso 0.0167(10) 4 1 d
S7 S 0.6643(4) 0.0008(5) 0.3191(4) Uiso 0.0134(8) 4 1 d
S8 S 0.4973(6) 0.6263(2) 0.6810(4) Uiso 0.0116(9) 4 1 d
S9 S 0.5007(8) 0.1237(2) 0.6956(4) Uiso 0.0182(10) 4 1 d
S10 S 0.8336(5) 0.1230(3) 0.1888(5) Uiso 0.0132(12) 4 1 d
S11 S 0.8339(5) 0.8765(3) 0.1943(7) Uiso 0.0128(13) 4 1 d
S12 S 0.8328(6) 0.6257(4) 0.1814(6) Uiso 0.0155(13) 4 1 d
S13 S 0.8319(5) 0.3730(3) 0.1827(6) Uiso 0.0094(12) 4 1 d
S14 S 0.0094(5) 0.1361(2) 0.5037(3) Uiso 0.0145(8) 4 1 d
S15a S 0.6932(11) 0.1372(8) 0.0040(9) Uiso 0.0100(3) 4 0.419(5) d
S15b S 0.7064(7) 0.1175(5) 0.0021(6) Uiso 0.0100(3) 4 0.581(5) d
S16a S 0.6749(12) 0.8679(7) 0.0043(7) Uiso 0.0100(3) 4 0.419(5) d
S16b S 0.7069(8) 0.8740(5) 0.0101(7) Uiso 0.0100(3) 4 0.581(5) d
S17a S 0.6136(13) 0.3835(8) 0.0062(9) Uiso 0.0176(13) 4 0.349(19) d
S17b S 0.6628(15) 0.4074(9) 0.0011(12) Uiso 0.0176(13) 4 0.38(2) d
S18a S 0.6656(11) 0.5947(7) 0.0060(9) Uiso 0.0176(13) 4 0.52(2) d
S18b S 0.642(2) 0.6315(16) 0.0054(13) Uiso 0.0176(13) 4 0.22(2) d
S19 S 0.5 0 0.007683 Uiso 0.0136(9) 2 1 d
S20a S 0.4966(10) 0.7736(6) 0.5054(3) Uiso 0.0164(10) 4 0.77(3) d
S20b S 0.523(2) 0.2930(16) 0.0091(12) Uiso 0.0164(10) 4 0.23(3) d
S21a S 0.8065(12) -0.0126(9) 0.5034(7) Uiso 0.0133(11) 4 0.45(3) d
S21b S 0.7848(10) 0.0091(7) 0.5071(6) Uiso 0.0133(11) 4 0.55(3) d
S22a S 0.8917(8) -0.0038(11) 1.0024(6) Uiso 0.0254(11) 4 0.419(5) d
S22b S -0.0039(12) 0.0723(4) 0.9949(4) Uiso 0.0254(11) 4 0.581(5) d
S23a S 0.1837(8) 0.2314(6) 0.0051(7) Uiso 0.0100(3) 4 0.581(5) d
S23b S 0.1624(12) 0.2212(7) 0.0091(9) Uiso 0.0100(3) 4 0.419(5) d
S24a S 0.1771(8) 0.7644(6) 0.0048(7) Uiso 0.0100(3) 4 0.581(5) d
S24b S 0.1579(11) 0.7824(7) 0.0020(9) Uiso 0.0100(3) 4 0.419(5) d

loop_
_atom_site_aniso_label
_atom_site_aniso_type_symbol
_atom_site_aniso_U_11
_atom_site_aniso_U_22
_atom_site_aniso_U_33
_atom_site_aniso_U_12
_atom_site_aniso_U_13
_atom_site_aniso_U_23
Tb1 Tb 0.0130(3) 0.0118(3) 0.0147(4) 0.0006(5) -0.0031(8) -0.0004(3)
Tb2 Tb 0.0112(5) 0.0128(5) 0.0121(5) 0.0019(7) 0 0
Tb3 Tb 0.0159(6) 0.0108(5) 0.0106(4) -0.0026(7) 0 0
Tb4 Tb 0.0117(5) 0.0119(5) 0.0192(14) -0.0032(4) -0.0021(4) -0.0047(5)
Tb5 Tb 0.0135(5) 0.0123(5) 0.0274(15) -0.0028(5) 0.0006(7) 0.0007(5)
Tb6 Tb 0.0141(4) 0.0108(3) 0.0212(7) -0.0017(4) 0.0049(4) -0.0001(7)
Tb7 Tb 0.0141(5) 0.0107(3) 0.0148(5) -0.0042(5) -0.0022(4) 0.0031(7)
Tb8 Tb 0.0097(4) 0.0175(5) 0.0298(6) 0.0021(5) 0.0013(9) -0.0089(4)
Tb9 Tb 0.0142(4) 0.0126(4) 0.0213(5) 0.0018(6) -0.0012(9) 0.0047(3)
Tb10 Tb 0.0119(5) 0.0164(5) 0.0107(10) -0.0001(4) -0.0014(6) 0.0007(6)
Tb11 Tb 0.0133(6) 0.0131(5) 0.0171(12) -0.0009(5) -0.0017(7) -0.0002(6)
Tb12 Tb 0.0167(6) 0.0126(5) 0.0188(12) 0.0003(4) 0.0068(6) -0.0055(5)
Tb13 Tb 0.0121(6) 0.0161(6) 0.0186(10) 0.0029(5) -0.0028(5) -0.0013(5)

loop_
_atom_type_symbol
_atom_type_scat_dispersion_real
_atom_type_scat_dispersion_imag
_atom_type_scat_source
_atom_type_scat_Cromer_Mann_a1
_atom_type_scat_Cromer_Mann_b1
_atom_type_scat_Cromer_Mann_a2
_atom_type_scat_Cromer_Mann_b2
_atom_type_scat_Cromer_Mann_a3
_atom_type_scat_Cromer_Mann_b3
_atom_type_scat_Cromer_Mann_a4
_atom_type_scat_Cromer_Mann_b4
_atom_type_scat_Cromer_Mann_c
S 0.1246 0.1234 'International Tables Vol C tables 4.2.6.8 and 6.1.1.4' 6.9053 1.4679 5.2034 22.215099 1.4379 0.2536 1.5863 56.172001 0.8669
Tb -0.1723 4.1537 'International Tables Vol C tables 4.2.6.8 and 6.1.1.4' 25.8976 2.24256 18.2185 0.196143 14.3167 12.6648 2.95354 115.362 3.58324

loop_
_geom_bond_atom_site_label_1
_geom_bond_atom_site_label_2
_geom_bond_site_symmetry_2
_geom_bond_distance
Tb1 S1 . 2.874(7)
Tb1 S10 3_455 2.843(6)
Tb1 S11 4_665 2.871(6)
Tb1 S12 4_665 2.842(7)
Tb1 S13 3_455 2.846(6)
Tb1 S14 2_565 2.790(4)
Tb1 S23a 3_555 3.024(11)
Tb1 S23b 3_555 2.824(14)
Tb1 S24a 4_565 2.964(11)
Tb1 S24b 4_565 2.879(14)
Tb2 S2 . 2.946(8)
Tb2 S12 3_445 2.924(7)
Tb2 S12 4_655 2.924(7)
Tb2 S13 3_445 2.943(6)
Tb2 S13 4_655 2.943(6)
Tb2 S14 . 2.794(4)
Tb2 S14 2_555 2.794(4)
Tb2 S21a 1_455 2.923(13)
Tb2 S21a 2_655 2.923(13)
Tb2 S21b 1_455 3.086(11)
Tb2 S21b 2_655 3.086(11)
Tb3 S3 . 2.735(9)
Tb3 S10 1_455 2.754(6)
Tb3 S10 2_655 2.754(6)
Tb3 S11 1_445 2.762(6)
Tb3 S11 2_665 2.762(6)
Tb3 S22a 1_454 2.834(11)
Tb3 S22a 2_654 2.834(11)
Tb3 S22b 1_554 2.883(8)
Tb3 S22b 2_554 2.883(8)
Tb4 S4 . 2.896(11)
Tb4 S8 3_544 2.819(6)
Tb4 S9 4_654 2.866(7)
Tb4 S11 2_665 2.940(6)
Tb4 S12 2_665 2.806(7)
Tb4 S16a 2_665 2.806(12)
Tb4 S16b 2_665 2.841(10)
Tb4 S18a 2_665 3.141(13)
Tb4 S18b 2_665 2.76(2)
Tb4 S20a 3_544 2.829(10)
Tb4 S20b . 3.05(2)
Tb4 S23a . 2.743(12)
Tb4 S23b . 2.884(14)
Tb5 S5 . 2.841(11)
Tb5 S8 4_664 2.799(6)
Tb5 S9 3_554 2.855(7)
Tb5 S10 2_665 2.903(6)
Tb5 S13 2_665 2.793(6)
Tb5 S15a 2_665 2.834(14)
Tb5 S15b 2_665 3.076(10)
Tb5 S17a 2_665 3.032(14)
Tb5 S17b 2_665 3.295(16)
Tb5 S20a 4_664 2.936(10)
Tb5 S20b 2_665 2.75(2)
Tb5 S24a . 2.873(12)
Tb5 S24b . 3.090(14)
Tb6 S6 . 2.775(7)
Tb6 S9 . 2.826(7)
Tb6 S9 2_655 2.763(7)
Tb6 S12 3_545 2.818(7)
Tb6 S13 3_545 2.772(6)
Tb6 S17a 3_545 2.989(14)
Tb6 S17b 3_545 2.793(18)
Tb6 S18a 3_545 2.793(14)
Tb6 S18b 3_545 3.16(2)
Tb6 S21a . 2.905(12)
Tb6 S21b . 2.723(10)
Tb7 S7 . 2.834(8)
Tb7 S8 3_544 2.856(6)
Tb7 S8 4_654 2.816(6)
Tb7 S10 . 2.813(6)
Tb7 S11 1_545 2.866(6)
Tb7 S15a . 3.035(14)
Tb7 S15b . 2.874(10)
Tb7 S16a 1_545 2.977(12)
Tb7 S16b 1_545 2.882(10)
Tb7 S19 . 2.867(3)
Tb8 S4 3_555 2.835(7)
Tb8 S5 4_665 2.765(7)
Tb8 S7 3_555 2.785(7)
Tb8 S7 4_655 2.800(7)
Tb8 S8 . 2.806(8)
Tb8 S17a 2_666 2.700(14)
Tb8 S17b 2_666 3.000(18)
Tb8 S18a 1_556 3.071(14)
Tb8 S18b 1_556 2.86(2)
Tb8 S20a 4_665 2.810(7)
Tb8 S20b 2_666 2.72(2)
Tb9 S4 4_655 2.854(7)
Tb9 S5 3_545 2.874(7)
Tb9 S6 . 2.939(7)
Tb9 S6 2_655 2.925(7)
Tb9 S9 . 2.946(8)
Tb9 S15a 1_556 2.964(14)
Tb9 S15b 1_556 3.068(10)
Tb9 S16a 2_666 2.831(13)
Tb9 S16b 2_666 3.171(11)
Tb9 S19 1_556 2.832(3)
Tb9 S20a 3_545 2.969(8)
Tb9 S20b 1_556 3.25(2)
Tb10 S1 3_644 2.894(7)
Tb10 S3 1_655 2.851(3)
Tb10 S5 2_665 2.862(7)
Tb10 S7 . 2.915(7)
Tb10 S10 . 3.002(10)
Tb10 S14 1_655 2.872(6)
Tb10 S18a 3_545 2.851(14)
Tb10 S18b 3_545 3.00(2)
Tb10 S21a . 2.942(13)
Tb10 S21b . 2.788(11)
Tb10 S23a 4_655 2.984(11)
Tb10 S23b 4_655 3.138(13)
Tb11 S1 4_664 2.880(7)
Tb11 S3 1_665 2.864(3)
Tb11 S4 2_665 2.818(7)
Tb11 S7 1_565 2.933(7)
Tb11 S11 . 2.862(12)
Tb11 S14 2_665 2.770(6)
Tb11 S17a 3_555 3.287(15)
Tb11 S17b 3_555 2.859(18)
Tb11 S21a 1_565 2.731(13)
Tb11 S21b 1_565 3.036(11)
Tb11 S24a 4_665 2.943(11)
Tb11 S24b 4_665 3.120(12)
Tb12 S1 4_664 2.787(7)
Tb12 S2 3_654 2.834(3)
Tb12 S4 2_665 2.826(7)
Tb12 S6 3_554 2.763(7)
Tb12 S12 . 2.798(11)
Tb12 S15a 3_555 2.853(14)
Tb12 S15b 3_555 2.734(10)
Tb12 S22a 3_554 3.089(14)
Tb12 S22b 3_654 2.976(11)
Tb12 S24a 4_665 2.908(12)
Tb12 S24b 4_665 2.710(14)
Tb13 S1 3_644 2.785(7)
Tb13 S2 3_654 2.852(3)
Tb13 S5 2_665 2.860(7)
Tb13 S6 3_554 2.777(7)
Tb13 S13 . 2.836(11)
Tb13 S16a 3_545 2.940(13)
Tb13 S16b 3_545 2.792(11)
Tb13 S22a 3_554 2.981(14)
Tb13 S22b 4_654 2.989(11)
Tb13 S23a 4_655 2.817(12)
Tb13 S23b 4_655 2.773(14)
S2 S22b . 3.195(10)
S2 S22b 2_555 3.195(10)
S7 S17b 3_545 3.225(19)
S7 S18a 3_545 3.298(15)
S7 S21b . 3.295(11)
S9 S17a 4_655 3.285(16)
S9 S20b 4_655 3.24(2)
S11 S16b . 3.273(14)
S14 S21a 1_455 3.293(15)
S14 S21a 2_655 2.879(15)
S14 S21b 1_455 3.268(13)
S14 S21b 2_655 3.292(13)
S14 S23a 4_555 3.050(11)
S14 S23b 4_555 2.987(13)
S14 S24a 3_545 2.782(11)
S14 S24b 3_545 2.846(12)
S15a S19 . 3.090(13)
S15a S20a 3_544 3.121(17)
S15a S20b . 3.13(3)
S15a S22a 1_554 3.185(19)
S15a S24a 2_665 2.143(16)
S15a S24b 2_665 2.133(17)
S15b S19 . 3.012(8)
S15b S22a 1_554 2.866(16)
S15b S24a 2_665 2.273(12)
S15b S24b 2_665 2.210(14)
S16a S19 1_565 2.892(13)
S16a S20a 4_664 2.959(16)
S16a S22a 1_564 3.210(18)
S16a S23a 2_665 2.257(16)
S16a S23b 2_665 2.350(18)
S16b S19 1_565 3.107(9)
S16b S20a 4_664 3.288(14)
S16b S22a 1_564 2.865(16)
S16b S23a 2_665 2.074(13)
S16b S23b 2_665 2.122(15)
S17a S18a 2_665 3.27(2)
S17a S18b 2_665 2.99(3)
S17a S20a 3_544 2.177(17)
S17a S21a 3_554 2.76(2)
S17a S21b 3_554 2.780(18)
S17b S18a . 2.898(18)
S17b S20a 3_544 2.831(19)
S17b S20b . 2.40(3)
S17b S21a 3_554 2.08(2)
S17b S21b 3_554 2.120(19)
S17b S24a 2_665 3.254(18)
S18a S20a 4_664 2.785(16)
S18a S20b 2_665 2.81(3)
S18a S21a 3_554 2.338(19)
S18a S21b 3_554 1.923(17)
S18a S23a 2_665 3.208(15)
S18b S20a 4_664 2.19(3)
S18b S20b 2_665 2.26(4)
S18b S21a 3_554 2.94(3)
S18b S21b 3_554 2.52(3)
S18b S23a 2_665 2.93(3)
S18b S23b 2_665 3.22(3)
S22a S22a 2_755 2.527(14)
S22b S22b 2_555 2.240(8)
S22b S23a 1_556 3.291(14)
S22b S23b 1_556 3.013(16)
S22b S24a 2_566 3.242(14)
S22b S24b 2_566 2.883(15)

loop_
_jana_cell_twin_matrix_id
_jana_cell_twin_volume_fraction
_jana_cell_twin_matrix_1_1
_jana_cell_twin_matrix_1_2
_jana_cell_twin_matrix_1_3
_jana_cell_twin_matrix_2_1
_jana_cell_twin_matrix_2_2
_jana_cell_twin_matrix_2_3
_jana_cell_twin_matrix_3_1
_jana_cell_twin_matrix_3_2
_jana_cell_twin_matrix_3_3
1 0.35(4) 1 0 0 0 1 0 0 0 1
2 0.16(2) -1 0 0 0 -1 0 0 0 -1
3 0.14(2) 1 0 0 0 -1 0 0 0 -1
4 0.36(2) -1 0 0 0 1 0 0 0 1
